data_4300240
loop_
_publ_author_name
'Maarten B. Dinger'
'Michael J. Scott'

_publ_section_title
;
Alkali Salts of C3-Symmetric, Linked Aryloxides: Selective Binding of
Substrates with Metal Aggregates
;
_journal_name_full 'Inorganic Chemistry'
_journal_page_first 1238
_journal_page_last 1254
_journal_volume 39
_journal_year 2000
_chemical_formula_sum 'C150 H216 Na6 O13'
_chemical_formula_weight 2365.17
_space_group_IT_number 14
_symmetry_cell_setting monoclinic
_symmetry_space_group_name_Hall '-P 2yn'
_symmetry_space_group_name_H-M 'P 1 21/n 1'
_atom_sites_solution_hydrogens geom
_atom_sites_solution_primary direct
_atom_sites_solution_secondary difmap
_audit_creation_method SHELXL-97
_cell_angle_alpha 90.00
_cell_angle_beta 102.1720(10)
_cell_angle_gamma 90.00
_cell_formula_units_Z 2
_cell_length_a 18.3501(8)
_cell_length_b 20.4710(9)
_cell_length_c 19.9503(9)
_cell_measurement_temperature 173(2)
_cell_volume 7325.8(6)
_computing_cell_refinement 'Bruker AXS Smart'
_computing_data_collection 'Bruker AXS Smart'
_computing_data_reduction 'Bruker AXS Saint'
_computing_structure_refinement 'SHELXL-97 (Sheldrick, 1997)'
_computing_structure_solution 'SHELXS-97 (Sheldrick, 1990)'
_diffrn_ambient_temperature 173(2)
_diffrn_measured_fraction_theta_full 0.998
_diffrn_measured_fraction_theta_max 0.998
_diffrn_measurement_device_type 'Siemens CCD'
_diffrn_radiation_monochromator graphite
_diffrn_radiation_source 'fine-focus sealed tube'
_diffrn_radiation_type MoK\a
_diffrn_radiation_wavelength 0.71073
_diffrn_reflns_av_R_equivalents 0.1151
_diffrn_reflns_av_sigmaI/netI 0.1704
_diffrn_reflns_limit_h_max 22
_diffrn_reflns_limit_h_min -22
_diffrn_reflns_limit_k_max 24
_diffrn_reflns_limit_k_min -25
_diffrn_reflns_limit_l_max 14
_diffrn_reflns_limit_l_min -24
_diffrn_reflns_number 43510
_diffrn_reflns_theta_full 26.39
_diffrn_reflns_theta_max 26.39
_diffrn_reflns_theta_min 1.37
_exptl_absorpt_coefficient_mu 0.081
_exptl_absorpt_correction_T_max 1.00
_exptl_absorpt_correction_T_min 0.88
_exptl_absorpt_correction_type SADABS
_exptl_crystal_density_diffrn 1.072
_exptl_crystal_density_method 'not measured'
_exptl_crystal_F_000 2572
_refine_diff_density_max 0.907
_refine_diff_density_min -0.563
_refine_diff_density_rms 0.145
_refine_ls_extinction_method none
_refine_ls_goodness_of_fit_ref 0.987
_refine_ls_hydrogen_treatment mixed
_refine_ls_matrix_type full
_refine_ls_number_parameters 813
_refine_ls_number_reflns 14975
_refine_ls_number_restraints 0
_refine_ls_restrained_S_all 0.987
_refine_ls_R_factor_all 0.1962
_refine_ls_R_factor_gt 0.0727
_refine_ls_shift/su_max 0.031
_refine_ls_shift/su_mean 0.000
_refine_ls_structure_factor_coef Fsqd
_refine_ls_weighting_details 'calc w=3D1/[\s^2^(Fo^2^)+(0.1250P)^2^+0.0000P] where P=3D(Fo^2^+2Fc^2^)/3'
_refine_ls_weighting_scheme calc
_refine_ls_wR_factor_gt 0.2032
_refine_ls_wR_factor_ref 0.2582
_reflns_number_gt 6376
_reflns_number_total 14975
_reflns_threshold_expression >2sigma(I)
_cod_original_cell_volume 7325.7(6)
_cod_database_code 4300240

loop_
_symmetry_equiv_pos_as_xyz
'x, y, z'
'-x+1/2, y+1/2, -z+1/2'
'-x, -y, -z'
'x-1/2, -y-1/2, z-1/2'

loop_
_atom_site_label
_atom_site_type_symbol
_atom_site_fract_x
_atom_site_fract_y
_atom_site_fract_z
_atom_site_U_iso_or_equiv
_atom_site_adp_type
_atom_site_occupancy
_atom_site_symmetry_multiplicity
_atom_site_calc_flag
_atom_site_refinement_flags
_atom_site_disorder_assembly
_atom_site_disorder_group
Na1 Na 0.10507(9) 0.58226(8) 0.05209(8) 0.0287(4) Uani 1 1 d . . .
Na2 Na -0.02903(9) 0.51501(8) -0.12883(8) 0.0303(4) Uani 1 1 d . . .
Na3 Na 0.05648(9) 0.38541(8) 0.02044(8) 0.0283(4) Uani 1 1 d . . .
O1 O 0.12712(15) 0.47461(13) 0.07843(13) 0.0223(7) Uani 1 1 d . . .
O3 O 0.00133(15) 0.40715(14) -0.09211(13) 0.0230(7) Uani 1 1 d . . .
O2 O 0.04287(15) 0.59443(13) -0.06522(14) 0.0227(7) Uani 1 1 d . . .
C1 C 0.1351(2) 0.48201(18) -0.0621(2) 0.0172(9) Uani 1 1 d . . .
H1A H 0.0907 0.4872 -0.0425 0.021 Uiso 1 1 calc R . .
C2 C 0.1920(2) 0.44426(18) -0.0087(2) 0.0180(9) Uani 1 1 d . . .
C3 C 0.1859(2) 0.44593(19) 0.0610(2) 0.0196(9) Uani 1 1 d . . .
C4 C 0.2420(2) 0.4127(2) 0.1097(2) 0.0222(9) Uani 1 1 d . . .
C5 C 0.2394(2) 0.4117(2) 0.1865(2) 0.0282(10) Uani 1 1 d . . .
C6 C 0.1690(3) 0.3752(2) 0.1956(2) 0.0350(12) Uani 1 1 d . . .
H6A H 0.1256 0.3979 0.1713 0.053 Uiso 1 1 calc R . .
H6B H 0.1679 0.3733 0.2435 0.053 Uiso 1 1 calc R . .
H6C H 0.1695 0.3317 0.1778 0.053 Uiso 1 1 calc R . .
C7 C 0.3062(3) 0.3747(3) 0.2307(2) 0.0490(15) Uani 1 1 d . . .
H7A H 0.3012 0.3742 0.2776 0.074 Uiso 1 1 calc R . .
H7B H 0.3518 0.3963 0.2275 0.074 Uiso 1 1 calc R . .
H7C H 0.3071 0.3307 0.2143 0.074 Uiso 1 1 calc R . .
C8 C 0.2415(3) 0.4812(2) 0.2150(2) 0.0378(12) Uani 1 1 d . . .
H8A H 0.2004 0.5058 0.1893 0.057 Uiso 1 1 calc R . .
H8B H 0.2875 0.5019 0.2114 0.057 Uiso 1 1 calc R . .
H8C H 0.2379 0.4797 0.2623 0.057 Uiso 1 1 calc R . .
C9 C 0.2981(2) 0.3802(2) 0.0863(2) 0.0252(10) Uani 1 1 d . . .
H9A H 0.3347 0.3593 0.1186 0.030 Uiso 1 1 calc R . .
C10 C 0.3036(2) 0.37663(19) 0.0178(2) 0.0218(9) Uani 1 1 d . . .
C11 C 0.3678(2) 0.3419(2) -0.0066(2) 0.0267(10) Uani 1 1 d . . .
C12 C 0.4119(3) 0.2964(3) 0.0481(3) 0.0467(14) Uani 1 1 d . . .
H12A H 0.4498 0.2745 0.0301 0.070 Uiso 1 1 calc R . .
H12B H 0.3788 0.2647 0.0610 0.070 Uiso 1 1 calc R . .
H12C H 0.4347 0.3216 0.0876 0.070 Uiso 1 1 calc R . .
C13 C 0.4208(3) 0.3930(3) -0.0247(3) 0.0476(14) Uani 1 1 d . . .
H13A H 0.4615 0.3716 -0.0389 0.071 Uiso 1 1 calc R . .
H13B H 0.4396 0.4196 0.0147 0.071 Uiso 1 1 calc R . .
H13C H 0.3946 0.4199 -0.0614 0.071 Uiso 1 1 calc R . .
C14 C 0.3385(3) 0.3009(2) -0.0697(3) 0.0440(13) Uani 1 1 d . . .
H14A H 0.3796 0.2815 -0.0854 0.066 Uiso 1 1 calc R . .
H14B H 0.3105 0.3280 -0.1052 0.066 Uiso 1 1 calc R . .
H14C H 0.3068 0.2670 -0.0585 0.066 Uiso 1 1 calc R . .
C15 C 0.2492(2) 0.40952(19) -0.0283(2) 0.0224(9) Uani 1 1 d . . .
H15A H 0.2510 0.4084 -0.0745 0.027 Uiso 1 1 calc R . .
C16 C 0.1611(2) 0.55099(19) -0.07475(19) 0.0192(9) Uani 1 1 d . . .
C17 C 0.1103(2) 0.60384(19) -0.0789(2) 0.0204(9) Uani 1 1 d . . .
C18 C 0.1352(2) 0.6674(2) -0.0948(2) 0.0232(10) Uani 1 1 d . . .
C19 C 0.0850(2) 0.7277(2) -0.0973(2) 0.0289(11) Uani 1 1 d . . .
C20 C 0.1208(3) 0.7899(2) -0.1197(3) 0.0455(14) Uani 1 1 d . . .
H20A H 0.0867 0.8258 -0.1222 0.068 Uiso 1 1 calc R . .
H20B H 0.1323 0.7830 -0.1640 0.068 Uiso 1 1 calc R . .
H20C H 0.1658 0.7997 -0.0870 0.068 Uiso 1 1 calc R . .
C21 C 0.0108(2) 0.7180(2) -0.1486(2) 0.0354(12) Uani 1 1 d . . .
H21A H -0.0138 0.6798 -0.1363 0.053 Uiso 1 1 calc R . .
H21B H 0.0201 0.7127 -0.1939 0.053 Uiso 1 1 calc R . .
H21C H -0.0204 0.7555 -0.1478 0.053 Uiso 1 1 calc R . .
C22 C 0.0711(3) 0.7411(2) -0.0254(2) 0.0363(12) Uani 1 1 d . . .
H22A H 0.0470 0.7040 -0.0102 0.055 Uiso 1 1 calc R . .
H22B H 0.0399 0.7789 -0.0267 0.055 Uiso 1 1 calc R . .
H22C H 0.1179 0.7488 0.0058 0.055 Uiso 1 1 calc R . .
C23 C 0.2073(2) 0.6739(2) -0.1051(2) 0.0242(10) Uani 1 1 d . . .
H23A H 0.2228 0.7150 -0.1162 0.029 Uiso 1 1 calc R . .
C24 C 0.2583(2) 0.6221(2) -0.0996(2) 0.0244(10) Uani 1 1 d . . .
C25 C 0.3368(2) 0.6343(2) -0.1123(2) 0.0316(11) Uani 1 1 d . . .
C26 C 0.3846(3) 0.5748(3) -0.1006(3) 0.0608(18) Uani 1 1 d . . .
H26A H 0.3624 0.5410 -0.1317 0.091 Uiso 1 1 calc R . .
H26B H 0.3888 0.5600 -0.0543 0.091 Uiso 1 1 calc R . .
H26C H 0.4332 0.5850 -0.1083 0.091 Uiso 1 1 calc R . .
C27 C 0.3751(3) 0.6879(3) -0.0619(3) 0.0532(15) Uani 1 1 d . . .
H27A H 0.4224 0.6988 -0.0721 0.080 Uiso 1 1 calc R . .
H27B H 0.3824 0.6719 -0.0157 0.080 Uiso 1 1 calc R . .
H27C H 0.3441 0.7261 -0.0666 0.080 Uiso 1 1 calc R . .
C28 C 0.3313(3) 0.6602(3) -0.1848(3) 0.0550(16) Uani 1 1 d . . .
H28A H 0.3114 0.6269 -0.2173 0.082 Uiso 1 1 calc R . .
H28B H 0.3800 0.6725 -0.1908 0.082 Uiso 1 1 calc R . .
H28C H 0.2991 0.6977 -0.1919 0.082 Uiso 1 1 calc R . .
C29 C 0.2335(2) 0.5617(2) -0.0837(2) 0.0219(10) Uani 1 1 d . . .
H29A H 0.2664 0.5266 -0.0786 0.026 Uiso 1 1 calc R . .
C30 C 0.1101(2) 0.44320(19) -0.1286(2) 0.0182(9) Uani 1 1 d . . .
C31 C 0.0444(2) 0.40428(19) -0.1383(2) 0.0197(9) Uani 1 1 d . . .
C32 C 0.0260(2) 0.3654(2) -0.1991(2) 0.0234(10) Uani 1 1 d . . .
C33 C -0.0453(2) 0.3237(2) -0.2143(2) 0.0309(11) Uani 1 1 d . . .
C34 C -0.0525(3) 0.2834(3) -0.2804(3) 0.0494(15) Uani 1 1 d . . .
H34A H -0.0965 0.2568 -0.2867 0.074 Uiso 1 1 calc R . .
H34B H -0.0095 0.2560 -0.2771 0.074 Uiso 1 1 calc R . .
H34C H -0.0561 0.3124 -0.3189 0.074 Uiso 1 1 calc R . .
C35 C -0.0473(3) 0.2750(2) -0.1563(3) 0.0454(14) Uani 1 1 d . . .
H35A H -0.0944 0.2527 -0.1652 0.068 Uiso 1 1 calc R . .
H35B H -0.0412 0.2981 -0.1136 0.068 Uiso 1 1 calc R . .
H35C H -0.0077 0.2439 -0.1537 0.068 Uiso 1 1 calc R . .
C36 C -0.1133(3) 0.3692(3) -0.2251(3) 0.0419(13) Uani 1 1 d . . .
H36A H -0.1581 0.3436 -0.2344 0.063 Uiso 1 1 calc R . .
H36B H -0.1125 0.3978 -0.2632 0.063 Uiso 1 1 calc R . .
H36C H -0.1117 0.3948 -0.1845 0.063 Uiso 1 1 calc R . .
C37 C 0.0734(2) 0.3673(2) -0.2458(2) 0.0255(10) Uani 1 1 d . . .
H37A H 0.0620 0.3406 -0.2843 0.031 Uiso 1 1 calc R . .
C38 C 0.1363(2) 0.4067(2) -0.2378(2) 0.0237(10) Uani 1 1 d . . .
C39 C 0.1883(2) 0.4075(2) -0.2892(2) 0.0281(10) Uani 1 1 d . . .
C40 C 0.1580(3) 0.3664(3) -0.3529(3) 0.0528(15) Uani 1 1 d . . .
H40A H 0.1089 0.3813 -0.3740 0.079 Uiso 1 1 calc R . .
H40B H 0.1557 0.3214 -0.3399 0.079 Uiso 1 1 calc R . .
H40C H 0.1903 0.3706 -0.3848 0.079 Uiso 1 1 calc R . .
C41 C 0.2648(3) 0.3791(3) -0.2539(3) 0.0532(15) Uani 1 1 d . . .
H41A H 0.2990 0.3828 -0.2842 0.080 Uiso 1 1 calc R . .
H41B H 0.2592 0.3340 -0.2430 0.080 Uiso 1 1 calc R . .
H41C H 0.2839 0.4030 -0.2125 0.080 Uiso 1 1 calc R . .
C42 C 0.1987(3) 0.4774(2) -0.3122(3) 0.0505(15) Uani 1 1 d . . .
H42A H 0.1515 0.4945 -0.3358 0.076 Uiso 1 1 calc R . .
H42B H 0.2330 0.4777 -0.3424 0.076 Uiso 1 1 calc R . .
H42C H 0.2179 0.5040 -0.2728 0.076 Uiso 1 1 calc R . .
C43 C 0.1524(2) 0.4445(2) -0.1794(2) 0.0224(10) Uani 1 1 d . . .
H43A H 0.1933 0.4723 -0.1735 0.027 Uiso 1 1 calc R . .
O101 O 0.2190(2) 0.62497(17) 0.09164(17) 0.0467(9) Uani 1 1 d . . .
C101 C 0.2803(3) 0.6022(2) 0.0895(2) 0.0393(13) Uani 1 1 d . . .
H10A H 0.2815 0.5631 0.0660 0.047 Uiso 1 1 calc R . .
C102 C 0.3513(3) 0.6320(2) 0.1211(2) 0.0321(11) Uani 1 1 d . . .
C103 C 0.3534(3) 0.7009(2) 0.1519(3) 0.0400(13) Uani 1 1 d . . .
C104 C 0.4308(3) 0.7309(3) 0.1552(3) 0.0507(15) Uani 1 1 d . . .
H10B H 0.4346 0.7446 0.1095 0.061 Uiso 1 1 calc R . .
H10C H 0.4359 0.7695 0.1840 0.061 Uiso 1 1 calc R . .
C105 C 0.4931(3) 0.6856(3) 0.1824(3) 0.0524(15) Uani 1 1 d . . .
H10D H 0.5380 0.7016 0.2076 0.063 Uiso 1 1 calc R . .
C106 C 0.4843(3) 0.6221(3) 0.1706(3) 0.0458(14) Uani 1 1 d . . .
H10E H 0.5237 0.5939 0.1872 0.055 Uiso 1 1 calc R . .
C107 C 0.4135(3) 0.5952(2) 0.1319(2) 0.0398(12) Uani 1 1 d . . .
C108 C 0.3370(3) 0.6946(3) 0.2237(3) 0.0594(17) Uani 1 1 d . . .
H10F H 0.2887 0.6753 0.2205 0.089 Uiso 1 1 calc R . .
H10G H 0.3379 0.7371 0.2442 0.089 Uiso 1 1 calc R . .
H10H H 0.3742 0.6674 0.2514 0.089 Uiso 1 1 calc R . .
C109 C 0.2960(3) 0.7475(3) 0.1096(4) 0.0696(19) Uani 1 1 d . . .
H10I H 0.2471 0.7364 0.1158 0.104 Uiso 1 1 calc R . .
H10J H 0.2977 0.7438 0.0620 0.104 Uiso 1 1 calc R . .
H10K H 0.3075 0.7916 0.1247 0.104 Uiso 1 1 calc R . .
C110 C 0.4190(3) 0.5255(3) 0.1084(3) 0.0608(17) Uani 1 1 d . . .
H11A H 0.3718 0.5121 0.0813 0.091 Uiso 1 1 calc R . .
H11B H 0.4322 0.4975 0.1477 0.091 Uiso 1 1 calc R . .
H11C H 0.4564 0.5226 0.0815 0.091 Uiso 1 1 calc R . .
O201 O -0.0307(2) 0.53068(17) -0.24109(17) 0.0443(9) Uani 1 1 d . . .
C201 C 0.0120(3) 0.5674(3) -0.2617(3) 0.0415(13) Uani 1 1 d . . .
H20D H 0.0508 0.5849 -0.2290 0.050 Uiso 1 1 calc R . .
C202 C 0.0082(3) 0.5866(2) -0.3332(2) 0.0339(11) Uani 1 1 d . . .
C203 C -0.0535(3) 0.5578(2) -0.3900(2) 0.0360(12) Uani 1 1 d . . .
C204 C -0.0651(3) 0.6024(3) -0.4534(3) 0.0464(14) Uani 1 1 d . . .
H20E H -0.0920 0.5782 -0.4928 0.056 Uiso 1 1 calc R . .
H20F H -0.0960 0.6391 -0.4462 0.056 Uiso 1 1 calc R . .
C205 C 0.0046(3) 0.6278(3) -0.4695(3) 0.0524(15) Uani 1 1 d . . .
H20G H 0.0068 0.6373 -0.5146 0.063 Uiso 1 1 calc R . .
C206 C 0.0642(3) 0.6371(2) -0.4197(3) 0.0459(14) Uani 1 1 d . . .
H20H H 0.1074 0.6535 -0.4308 0.055 Uiso 1 1 calc R . .
C207 C 0.0640(3) 0.6227(2) -0.3493(3) 0.0384(12) Uani 1 1 d . . .
C208 C -0.0282(3) 0.4904(2) -0.4063(3) 0.0502(14) Uani 1 1 d . . .
H20I H -0.0655 0.4709 -0.4416 0.075 Uiso 1 1 calc R . .
H20J H -0.0208 0.4637 -0.3658 0.075 Uiso 1 1 calc R . .
H20K H 0.0178 0.4938 -0.4218 0.075 Uiso 1 1 calc R . .
C209 C -0.1293(3) 0.5527(3) -0.3699(3) 0.0497(14) Uani 1 1 d . . .
H20L H -0.1667 0.5407 -0.4094 0.075 Uiso 1 1 calc R . .
H20M H -0.1419 0.5941 -0.3529 0.075 Uiso 1 1 calc R . .
H20N H -0.1270 0.5201 -0.3350 0.075 Uiso 1 1 calc R . .
C210 C 0.1303(3) 0.6500(3) -0.2977(3) 0.0524(15) Uani 1 1 d . . .
H21D H 0.1249 0.6397 -0.2520 0.079 Uiso 1 1 calc R . .
H21E H 0.1322 0.6965 -0.3029 0.079 Uiso 1 1 calc R . .
H21F H 0.1755 0.6309 -0.3057 0.079 Uiso 1 1 calc R . .
O301 O 0.11444(18) 0.28683(16) 0.02866(18) 0.0408(8) Uani 1 1 d . . .
C301 C 0.1419(3) 0.2662(2) -0.0172(3) 0.0388(12) Uani 1 1 d . . .
H30A H 0.1402 0.2934 -0.0549 0.047 Uiso 1 1 calc R . .
C302 C 0.1776(3) 0.2023(2) -0.0188(2) 0.0334(11) Uani 1 1 d . . .
C303 C 0.1978(3) 0.1616(2) 0.0466(2) 0.0363(12) Uani 1 1 d . . .
C304 C 0.2599(3) 0.1138(3) 0.0405(3) 0.0559(16) Uani 1 1 d . . .
H30B H 0.3070 0.1371 0.0488 0.067 Uiso 1 1 calc R . .
H30C H 0.2632 0.0807 0.0759 0.067 Uiso 1 1 calc R . .
C305 C 0.2487(4) 0.0809(3) -0.0277(3) 0.0644(18) Uani 1 1 d . . .
H30D H 0.2666 0.0388 -0.0310 0.077 Uiso 1 1 calc R . .
C306 C 0.2139(3) 0.1112(3) -0.0827(3) 0.0553(16) Uani 1 1 d . . .
H30E H 0.2075 0.0901 -0.1248 0.066 Uiso 1 1 calc R . .
C307 C 0.1848(3) 0.1770(3) -0.0801(3) 0.0401(12) Uani 1 1 d . . .
C308 C 0.1274(3) 0.1247(3) 0.0558(3) 0.0579(16) Uani 1 1 d . . .
H30F H 0.1101 0.0973 0.0167 0.087 Uiso 1 1 calc R . .
H30G H 0.0893 0.1556 0.0600 0.087 Uiso 1 1 calc R . .
H30H H 0.1391 0.0983 0.0964 0.087 Uiso 1 1 calc R . .
C309 C 0.2270(3) 0.2028(3) 0.1107(3) 0.0519(15) Uani 1 1 d . . .
H30I H 0.2647 0.2321 0.1021 0.078 Uiso 1 1 calc R . .
H30J H 0.2478 0.1745 0.1483 0.078 Uiso 1 1 calc R . .
H30K H 0.1867 0.2274 0.1219 0.078 Uiso 1 1 calc R . .
C310 C 0.1638(3) 0.2109(3) -0.1489(3) 0.0588(17) Uani 1 1 d . . .
H31A H 0.1520 0.2558 -0.1421 0.088 Uiso 1 1 calc R . .
H31B H 0.1212 0.1897 -0.1765 0.088 Uiso 1 1 calc R . .
H31C H 0.2049 0.2088 -0.1717 0.088 Uiso 1 1 calc R . .
O401 O 0.0554(6) -0.0408(4) 0.1099(5) 0.071(3) Uani 0.50 1 d P . .
C401 C -0.0032(9) -0.0521(7) 0.1396(7) 0.082(5) Uani 0.50 1 d P . .
H40D H 0.0098 -0.0902 0.1685 0.098 Uiso 0.50 1 calc PR . .
H40M H -0.0442 -0.0651 0.1029 0.098 Uiso 0.50 1 calc PR . .
C402 C -0.0323(10) -0.0072(10) 0.1785(9) 0.132(7) Uani 0.50 1 d P . .
H40E H -0.0576 -0.0298 0.2091 0.199 Uiso 0.50 1 calc PR . .
H40F H -0.0669 0.0207 0.1488 0.199 Uiso 0.50 1 calc PR . .
H40G H 0.0074 0.0186 0.2046 0.199 Uiso 0.50 1 calc PR . .
C403 C 0.0828(6) -0.0883(5) 0.0723(6) 0.048(3) Uani 0.50 1 d P . .
H40H H 0.0933 -0.1268 0.1010 0.057 Uiso 0.50 1 calc PR . .
H40I H 0.0430 -0.0998 0.0339 0.057 Uiso 0.50 1 calc PR . .
C404 C 0.1446(7) -0.0751(5) 0.0471(6) 0.053(3) Uani 0.50 1 d P . .
H40J H 0.1664 -0.1153 0.0361 0.080 Uiso 0.50 1 calc PR . .
H40K H 0.1801 -0.0518 0.0809 0.080 Uiso 0.50 1 calc PR . .
H40L H 0.1310 -0.0489 0.0065 0.080 Uiso 0.50 1 calc PR . .

loop_
_atom_site_aniso_label
_atom_site_aniso_U_11
_atom_site_aniso_U_22
_atom_site_aniso_U_33
_atom_site_aniso_U_23
_atom_site_aniso_U_13
_atom_site_aniso_U_12
Na1 0.0248(9) 0.0308(10) 0.0301(10) 0.0004(8) 0.0046(7) -0.0017(8)
Na2 0.0300(10) 0.0304(10) 0.0310(10) 0.0018(8) 0.0075(8) 0.0031(8)
Na3 0.0246(9) 0.0296(10) 0.0311(10) -0.0018(8) 0.0067(7) 0.0004(8)
O1 0.0199(15) 0.0277(16) 0.0197(15) 0.0013(13) 0.0050(12) 0.0065(13)
O3 0.0227(15) 0.0281(16) 0.0196(15) -0.0050(13) 0.0079(12) -0.0050(13)
O2 0.0179(15) 0.0212(15) 0.0301(17) 0.0031(13) 0.0075(13) 0.0002(12)
C1 0.015(2) 0.017(2) 0.020(2) -0.0023(17) 0.0038(17) -0.0002(17)
C2 0.016(2) 0.017(2) 0.020(2) 0.0001(18) 0.0010(17) -0.0037(17)
C3 0.017(2) 0.018(2) 0.023(2) 0.0003(18) 0.0011(18) -0.0002(18)
C4 0.021(2) 0.026(2) 0.019(2) 0.0019(19) 0.0015(18) 0.0011(19)
C5 0.031(3) 0.031(3) 0.022(2) 0.001(2) 0.004(2) 0.010(2)
C6 0.049(3) 0.035(3) 0.026(3) 0.008(2) 0.017(2) 0.012(2)
C7 0.043(3) 0.074(4) 0.026(3) 0.008(3) -0.001(2) 0.026(3)
C8 0.042(3) 0.045(3) 0.026(3) -0.003(2) 0.003(2) 0.001(2)
C9 0.021(2) 0.028(2) 0.023(2) 0.0021(19) -0.0028(19) 0.0018(19)
C10 0.018(2) 0.020(2) 0.027(2) 0.0021(19) 0.0042(18) -0.0013(18)
C11 0.022(2) 0.026(2) 0.032(3) 0.000(2) 0.0049(19) 0.0036(19)
C12 0.035(3) 0.057(3) 0.049(3) 0.017(3) 0.012(2) 0.026(3)
C13 0.036(3) 0.044(3) 0.072(4) -0.006(3) 0.030(3) -0.002(2)
C14 0.036(3) 0.045(3) 0.049(3) -0.017(3) 0.005(2) 0.015(2)
C15 0.024(2) 0.021(2) 0.022(2) -0.0013(19) 0.0059(18) -0.0008(19)
C16 0.020(2) 0.021(2) 0.016(2) -0.0015(18) 0.0012(17) -0.0031(18)
C17 0.019(2) 0.022(2) 0.019(2) -0.0020(18) -0.0001(17) -0.0011(18)
C18 0.023(2) 0.023(2) 0.022(2) 0.0020(19) 0.0020(18) -0.0031(19)
C19 0.028(3) 0.019(2) 0.040(3) 0.005(2) 0.007(2) 0.0027(19)
C20 0.039(3) 0.024(3) 0.073(4) 0.015(3) 0.012(3) 0.001(2)
C21 0.029(3) 0.034(3) 0.041(3) 0.009(2) 0.002(2) 0.005(2)
C22 0.037(3) 0.025(3) 0.046(3) -0.007(2) 0.008(2) -0.002(2)
C23 0.021(2) 0.021(2) 0.029(2) 0.0029(19) 0.0035(19) -0.0074(19)
C24 0.023(2) 0.028(2) 0.022(2) 0.0032(19) 0.0051(19) -0.001(2)
C25 0.017(2) 0.042(3) 0.035(3) 0.009(2) 0.005(2) -0.003(2)
C26 0.026(3) 0.054(4) 0.109(5) 0.027(4) 0.029(3) 0.002(3)
C27 0.031(3) 0.062(4) 0.065(4) 0.001(3) 0.007(3) -0.014(3)
C28 0.042(3) 0.073(4) 0.056(4) 0.013(3) 0.025(3) -0.009(3)
C29 0.018(2) 0.021(2) 0.025(2) 0.0015(19) 0.0033(18) 0.0021(18)
C30 0.019(2) 0.015(2) 0.020(2) 0.0017(17) 0.0034(18) 0.0027(17)
C31 0.020(2) 0.018(2) 0.021(2) 0.0011(18) 0.0045(18) 0.0036(18)
C32 0.025(2) 0.022(2) 0.022(2) 0.0010(19) 0.0029(18) 0.0000(19)
C33 0.031(3) 0.034(3) 0.027(3) -0.011(2) 0.007(2) -0.011(2)
C34 0.051(3) 0.055(4) 0.044(3) -0.019(3) 0.014(3) -0.023(3)
C35 0.055(3) 0.038(3) 0.043(3) -0.010(3) 0.011(3) -0.021(3)
C36 0.024(3) 0.058(3) 0.041(3) -0.008(3) 0.001(2) -0.006(2)
C37 0.030(3) 0.024(2) 0.021(2) -0.0050(19) 0.0014(19) 0.002(2)
C38 0.026(2) 0.026(2) 0.019(2) 0.0013(19) 0.0046(18) 0.005(2)
C39 0.033(3) 0.029(3) 0.025(2) -0.005(2) 0.013(2) 0.004(2)
C40 0.061(4) 0.069(4) 0.037(3) -0.010(3) 0.028(3) -0.004(3)
C41 0.042(3) 0.075(4) 0.048(3) -0.002(3) 0.022(3) 0.014(3)
C42 0.065(4) 0.048(3) 0.048(3) 0.008(3) 0.034(3) -0.005(3)
C43 0.021(2) 0.024(2) 0.021(2) 0.0013(19) 0.0030(18) -0.0008(18)
O101 0.039(2) 0.056(2) 0.043(2) -0.0067(18) 0.0052(17) -0.0118(19)
C101 0.048(3) 0.038(3) 0.031(3) -0.005(2) 0.006(2) -0.012(3)
C102 0.038(3) 0.032(3) 0.027(3) -0.003(2) 0.009(2) -0.011(2)
C103 0.041(3) 0.033(3) 0.047(3) -0.014(2) 0.011(2) -0.012(2)
C104 0.050(4) 0.047(3) 0.055(4) -0.015(3) 0.011(3) -0.022(3)
C105 0.043(3) 0.075(4) 0.039(3) -0.019(3) 0.010(3) -0.023(3)
C106 0.037(3) 0.059(4) 0.042(3) -0.004(3) 0.010(2) -0.009(3)
C107 0.048(3) 0.040(3) 0.034(3) -0.007(2) 0.017(2) -0.010(3)
C108 0.059(4) 0.070(4) 0.054(4) -0.035(3) 0.024(3) -0.019(3)
C109 0.063(4) 0.040(3) 0.098(5) -0.003(3) -0.001(4) -0.004(3)
C110 0.067(4) 0.041(3) 0.080(4) -0.017(3) 0.027(4) -0.005(3)
O201 0.047(2) 0.046(2) 0.041(2) 0.0092(17) 0.0126(18) 0.0026(18)
C201 0.043(3) 0.039(3) 0.038(3) -0.005(3) -0.001(3) 0.010(3)
C202 0.035(3) 0.031(3) 0.036(3) -0.007(2) 0.007(2) 0.004(2)
C203 0.040(3) 0.038(3) 0.030(3) -0.005(2) 0.008(2) 0.001(2)
C204 0.058(4) 0.043(3) 0.038(3) -0.003(3) 0.008(3) -0.003(3)
C205 0.075(4) 0.044(3) 0.039(3) -0.002(3) 0.014(3) -0.004(3)
C206 0.052(3) 0.034(3) 0.056(4) -0.003(3) 0.021(3) -0.010(3)
C207 0.041(3) 0.033(3) 0.041(3) -0.005(2) 0.009(2) 0.006(2)
C208 0.057(4) 0.040(3) 0.053(4) -0.011(3) 0.011(3) -0.002(3)
C209 0.042(3) 0.055(4) 0.048(3) -0.008(3) 0.001(3) -0.002(3)
C210 0.046(3) 0.050(3) 0.058(4) -0.009(3) 0.004(3) -0.012(3)
O301 0.039(2) 0.039(2) 0.046(2) -0.0058(17) 0.0138(17) 0.0021(16)
C301 0.035(3) 0.038(3) 0.042(3) 0.002(2) 0.005(2) -0.007(2)
C302 0.032(3) 0.030(3) 0.039(3) 0.002(2) 0.009(2) 0.002(2)
C303 0.039(3) 0.032(3) 0.038(3) 0.000(2) 0.008(2) 0.003(2)
C304 0.059(4) 0.048(4) 0.060(4) 0.002(3) 0.009(3) 0.014(3)
C305 0.075(4) 0.045(4) 0.078(5) -0.007(3) 0.026(4) 0.025(3)
C306 0.060(4) 0.051(4) 0.057(4) -0.017(3) 0.018(3) 0.006(3)
C307 0.035(3) 0.048(3) 0.037(3) -0.005(3) 0.006(2) -0.005(2)
C308 0.062(4) 0.049(4) 0.065(4) 0.013(3) 0.020(3) -0.002(3)
C309 0.059(4) 0.052(3) 0.042(3) 0.001(3) 0.004(3) 0.001(3)
C310 0.056(4) 0.082(5) 0.038(3) -0.010(3) 0.008(3) 0.009(3)
O401 0.095(8) 0.045(5) 0.066(6) -0.017(4) 0.001(5) -0.020(5)
C401 0.091(11) 0.069(10) 0.060(9) -0.034(8) -0.041(8) 0.000(9)
C402 0.139(17) 0.168(19) 0.080(12) -0.064(13) 0.002(11) -0.020(15)
C403 0.047(7) 0.026(6) 0.053(7) -0.021(5) -0.027(6) -0.011(5)
C404 0.070(8) 0.032(6) 0.058(8) -0.015(5) 0.014(6) -0.015(6)

loop_
_atom_type_symbol
_atom_type_description
_atom_type_scat_dispersion_real
_atom_type_scat_dispersion_imag
_atom_type_scat_source
C C 0.0033 0.0016 'International Tables Vol C Tables 4.2.6.8 and 6.1.1.4'
H H 0.0000 0.0000 'International Tables Vol C Tables 4.2.6.8 and 6.1.1.4'
O O 0.0106 0.0060 'International Tables Vol C Tables 4.2.6.8 and 6.1.1.4'
Na Na 0.0362 0.0249 'International Tables Vol C Tables 4.2.6.8 and 6.1.1.4'

loop_
_geom_angle_atom_site_label_1
_geom_angle_atom_site_label_2
_geom_angle_atom_site_label_3
_geom_angle
_geom_angle_site_symmetry_1
_geom_angle_site_symmetry_3
_geom_angle_publ_flag
O101 Na1 O3 130.09(14) . 3_565 ?
O101 Na1 O1 100.84(13) . . ?
O3 Na1 O1 97.77(12) 3_565 . ?
O101 Na1 O2 121.28(13) . . ?
O3 Na1 O2 93.78(11) 3_565 . ?
O1 Na1 O2 110.55(11) . . ?
O101 Na1 C17 93.25(13) . . ?
O3 Na1 C17 122.61(13) 3_565 . ?
O1 Na1 C17 110.10(13) . . ?
O2 Na1 C17 29.93(10) . . ?
O101 Na1 C16 85.44(13) . . ?
O3 Na1 C16 142.32(12) 3_565 . ?
O1 Na1 C16 84.97(11) . . ?
O2 Na1 C16 51.17(10) . . ?
C17 Na1 C16 28.28(11) . . ?
O101 Na1 Na2 124.88(11) . 3_565 ?
O3 Na1 Na2 50.39(8) 3_565 3_565 ?
O1 Na1 Na2 47.64(8) . 3_565 ?
O2 Na1 Na2 112.83(9) . 3_565 ?
C17 Na1 Na2 135.97(11) . 3_565 ?
C16 Na1 Na2 124.33(10) . 3_565 ?
O101 Na1 Na3 144.22(12) . 3_565 ?
O3 Na1 Na3 48.06(8) 3_565 3_565 ?
O1 Na1 Na3 114.93(9) . 3_565 ?
O2 Na1 Na3 45.98(8) . 3_565 ?
C17 Na1 Na3 74.61(10) . 3_565 ?
C16 Na1 Na3 96.69(9) . 3_565 ?
Na2 Na1 Na3 83.02(6) 3_565 3_565 ?
O101 Na1 Na3 125.81(12) . . ?
O3 Na1 Na3 88.46(9) 3_565 . ?
O1 Na1 Na3 28.18(7) . . ?
O2 Na1 Na3 84.79(8) . . ?
C17 Na1 Na3 93.58(10) . . ?
C16 Na1 Na3 76.38(9) . . ?
Na2 Na1 Na3 47.96(5) 3_565 . ?
Na3 Na1 Na3 89.00(5) 3_565 . ?
O101 Na1 Na2 140.39(11) . . ?
O3 Na1 Na2 86.64(8) 3_565 . ?
O1 Na1 Na2 85.63(8) . . ?
O2 Na1 Na2 27.16(7) . . ?
C17 Na1 Na2 48.79(9) . . ?
C16 Na1 Na2 55.97(8) . . ?
Na2 Na1 Na2 88.26(5) 3_565 . ?
Na3 Na1 Na2 47.80(4) 3_565 . ?
Na3 Na1 Na2 58.42(4) . . ?
O1 Na2 O201 125.84(13) 3_565 . ?
O1 Na2 O2 96.12(11) 3_565 . ?
O201 Na2 O2 109.48(13) . . ?
O1 Na2 O3 96.24(11) 3_565 . ?
O201 Na2 O3 113.25(13) . . ?
O2 Na2 O3 114.86(11) . . ?
O1 Na2 C31 125.19(13) 3_565 . ?
O201 Na2 C31 87.26(13) . . ?
O2 Na2 C31 113.63(13) . . ?
O3 Na2 C31 30.05(11) . . ?
O1 Na2 C30 145.26(12) 3_565 . ?
O201 Na2 C30 84.42(12) . . ?
O2 Na2 C30 87.47(11) . . ?
O3 Na2 C30 51.95(10) . . ?
C31 Na2 C30 28.87(11) . . ?
O1 Na2 Na1 48.56(8) 3_565 3_565 ?
O201 Na2 Na1 133.20(12) . 3_565 ?
O2 Na2 Na1 117.26(10) . 3_565 ?
O3 Na2 Na1 47.93(8) . 3_565 ?
C31 Na2 Na1 76.68(10) . 3_565 ?
C30 Na2 Na1 99.38(9) . 3_565 ?
O1 Na2 Na3 50.27(8) 3_565 3_565 ?
O201 Na2 Na3 129.11(11) . 3_565 ?
O2 Na2 Na3 46.09(8) . 3_565 ?
O3 Na2 Na3 117.61(9) . 3_565 ?
C31 Na2 Na3 140.40(11) . 3_565 ?
C30 Na2 Na3 126.70(10) . 3_565 ?
Na1 Na2 Na3 85.38(6) 3_565 3_565 ?
O1 Na2 C201 135.41(13) 3_565 . ?
O201 Na2 C201 19.23(13) . . ?
O2 Na2 C201 90.73(13) . . ?
O3 Na2 C201 120.43(13) . . ?
C31 Na2 C201 90.93(13) . . ?
C30 Na2 C201 78.85(12) . . ?
Na1 Na2 C201 151.94(12) 3_565 . ?
Na3 Na2 C201 118.41(11) 3_565 . ?
O1 Na2 C1 128.68(12) 3_565 . ?
O201 Na2 C1 105.45(13) . . ?
O2 Na2 C1 61.61(10) . . ?
O3 Na2 C1 61.15(10) . . ?
C31 Na2 C1 52.05(11) . . ?
C30 Na2 C1 29.23(10) . . ?
Na1 Na2 C1 98.57(9) 3_565 . ?
Na3 Na2 C1 97.46(9) 3_565 . ?
C201 Na2 C1 93.08(13) . . ?
O1 Na2 C17 118.73(12) 3_565 . ?
O201 Na2 C17 94.16(13) . . ?
O2 Na2 C17 22.62(10) . . ?
O3 Na2 C17 108.82(11) . . ?
C31 Na2 C17 97.24(12) . . ?
C30 Na2 C17 68.86(11) . . ?
Na1 Na2 C17 130.95(10) 3_565 . ?
Na3 Na2 C17 68.66(9) 3_565 . ?
C201 Na2 C17 74.97(13) . . ?
C1 Na2 C17 48.27(10) . . ?
O1 Na2 Na3 87.46(8) 3_565 . ?
O201 Na2 Na3 138.18(11) . . ?
O2 Na2 Na3 88.23(8) . . ?
O3 Na2 Na3 29.28(7) . . ?
C31 Na2 Na3 51.03(9) . . ?
C30 Na2 Na3 58.04(8) . . ?
Na1 Na2 Na3 49.10(4) 3_565 . ?
Na3 Na2 Na3 90.72(5) 3_565 . ?
C201 Na2 Na3 136.89(11) . . ?
C1 Na2 Na3 49.49(8) . . ?
C17 Na2 Na3 89.02(8) . . ?
O2 Na3 O301 123.04(13) 3_565 . ?
O2 Na3 O3 97.26(11) 3_565 . ?
O301 Na3 O3 110.18(13) . . ?
O2 Na3 O1 94.04(11) 3_565 . ?
O301 Na3 O1 116.46(12) . . ?
O3 Na3 O1 113.95(11) . . ?
O2 Na3 C3 123.13(13) 3_565 . ?
O301 Na3 C3 91.00(13) . . ?
O3 Na3 C3 112.87(13) . . ?
O1 Na3 C3 30.20(11) . . ?
O2 Na3 C2 143.39(12) 3_565 . ?
O301 Na3 C2 88.60(12) . . ?
O3 Na3 C2 86.79(11) . . ?
O1 Na3 C2 52.11(10) . . ?
C3 Na3 C2 28.90(11) . . ?
O2 Na3 C301 138.22(13) 3_565 . ?
O301 Na3 C301 19.66(12) . . ?
O3 Na3 C301 93.25(13) . . ?
O1 Na3 C301 118.12(12) . . ?
C3 Na3 C301 88.59(13) . . ?
C2 Na3 C301 77.30(12) . . ?
O2 Na3 Na1 50.39(8) 3_565 3_565 ?
O301 Na3 Na1 127.87(11) . 3_565 ?
O3 Na3 Na1 47.15(8) . 3_565 ?
O1 Na3 Na1 115.62(9) . 3_565 ?
C3 Na3 Na1 138.94(11) . 3_565 ?
C2 Na3 Na1 126.22(10) . 3_565 ?
C301 Na3 Na1 122.98(11) . 3_565 ?
O2 Na3 Na2 47.95(8) 3_565 3_565 ?
O301 Na3 Na2 132.75(11) . 3_565 ?
O3 Na3 Na2 116.87(10) . 3_565 ?
O1 Na3 Na2 46.32(8) . 3_565 ?
C3 Na3 Na2 75.25(10) . 3_565 ?
C2 Na3 Na2 97.92(9) . 3_565 ?
C301 Na3 Na2 149.39(11) . 3_565 ?
Na1 Na3 Na2 84.51(6) 3_565 3_565 ?
O2 Na3 C1 127.06(12) 3_565 . ?
O301 Na3 C1 109.90(13) . . ?
O3 Na3 C1 61.28(10) . . ?
O1 Na3 C1 60.45(10) . . ?
C3 Na3 C1 51.64(11) . . ?
C2 Na3 C1 29.20(10) . . ?
C301 Na3 C1 93.31(13) . . ?
Na1 Na3 C1 97.02(9) 3_565 . ?
Na2 Na3 C1 96.48(9) 3_565 . ?
O2 Na3 Na2 87.17(9) 3_565 . ?
O301 Na3 Na2 137.58(11) . . ?
O3 Na3 Na2 30.01(8) . . ?
O1 Na3 Na2 86.68(8) . . ?
C3 Na3 Na2 95.83(10) . . ?
C2 Na3 Na2 78.36(9) . . ?
C301 Na3 Na2 118.56(11) . . ?
Na1 Na3 Na2 47.88(5) 3_565 . ?
Na2 Na3 Na2 89.28(5) 3_565 . ?
C1 Na3 Na2 49.17(8) . . ?
O2 Na3 Na1 85.81(9) 3_565 . ?
O301 Na3 Na1 140.37(10) . . ?
O3 Na3 Na1 89.82(9) . . ?
O1 Na3 Na1 26.78(7) . . ?
C3 Na3 Na1 49.37(9) . . ?
C2 Na3 Na1 57.74(8) . . ?
C301 Na3 Na1 134.69(10) . . ?
Na1 Na3 Na1 91.00(5) 3_565 . ?
Na2 Na3 Na1 46.67(4) 3_565 . ?
C1 Na3 Na1 49.82(8) . . ?
Na2 Na3 Na1 60.85(4) . . ?
C3 O1 Na2 157.4(3) . 3_565 ?
C3 O1 Na1 118.5(2) . . ?
Na2 O1 Na1 83.80(11) 3_565 . ?
C3 O1 Na3 85.6(2) . . ?
Na2 O1 Na3 83.41(11) 3_565 . ?
Na1 O1 Na3 125.04(12) . . ?
C31 O3 Na1 157.6(3) . 3_565 ?
C31 O3 Na3 117.5(2) . . ?
Na1 O3 Na3 84.79(11) 3_565 . ?
C31 O3 Na2 87.8(2) . . ?
Na1 O3 Na2 81.68(11) 3_565 . ?
Na3 O3 Na2 120.71(13) . . ?
C17 O2 Na3 157.7(3) . 3_565 ?
C17 O2 Na2 115.9(2) . . ?
Na3 O2 Na2 85.96(11) 3_565 . ?
C17 O2 Na1 86.8(2) . . ?
Na3 O2 Na1 83.63(11) 3_565 . ?
Na2 O2 Na1 124.50(13) . . ?
C16 C1 C30 112.5(3) . . ?
C16 C1 C2 113.0(3) . . ?
C30 C1 C2 112.1(3) . . ?
C16 C1 Na2 92.1(2) . . ?
C30 C1 Na2 69.8(2) . . ?
C2 C1 Na2 150.0(3) . . ?
C16 C1 Na3 150.4(3) . . ?
C30 C1 Na3 92.4(2) . . ?
C2 C1 Na3 68.7(2) . . ?
Na2 C1 Na3 81.34(10) . . ?
C15 C2 C3 120.6(4) . . ?
C15 C2 C1 120.4(3) . . ?
C3 C2 C1 119.1(3) . . ?
C15 C2 Na3 124.6(3) . . ?
C3 C2 Na3 64.5(2) . . ?
C1 C2 Na3 82.1(2) . . ?
O1 C3 C2 120.0(3) . . ?
O1 C3 C4 122.5(4) . . ?
C2 C3 C4 117.4(4) . . ?
O1 C3 Na3 64.19(19) . . ?
C2 C3 Na3 86.6(2) . . ?
C4 C3 Na3 117.1(3) . . ?
C9 C4 C3 118.6(4) . . ?
C9 C4 C5 120.5(4) . . ?
C3 C4 C5 120.9(4) . . ?
C8 C5 C6 111.3(4) . . ?
C8 C5 C4 110.7(4) . . ?
C6 C5 C4 109.1(3) . . ?
C8 C5 C7 106.8(4) . . ?
C6 C5 C7 106.2(4) . . ?
C4 C5 C7 112.7(4) . . ?
C4 C9 C10 124.5(4) . . ?
C15 C10 C9 115.9(4) . . ?
C15 C10 C11 120.5(4) . . ?
C9 C10 C11 123.5(4) . . ?
C14 C11 C13 108.5(4) . . ?
C14 C11 C12 107.3(4) . . ?
C13 C11 C12 108.6(4) . . ?
C14 C11 C10 110.9(3) . . ?
C13 C11 C10 109.1(4) . . ?
C12 C11 C10 112.3(4) . . ?
C10 C15 C2 122.9(4) . . ?
C29 C16 C17 120.3(4) . . ?
C29 C16 C1 120.3(4) . . ?
C17 C16 C1 119.3(3) . . ?
C29 C16 Na1 125.5(3) . . ?
C17 C16 Na1 63.2(2) . . ?
C1 C16 Na1 83.3(2) . . ?
O2 C17 C16 120.2(4) . . ?
O2 C17 C18 121.9(4) . . ?
C16 C17 C18 117.9(4) . . ?
O2 C17 Na1 63.3(2) . . ?
C16 C17 Na1 88.6(2) . . ?
C18 C17 Na1 116.3(3) . . ?
O2 C17 Na2 41.47(17) . . ?
C16 C17 Na2 93.3(2) . . ?
C18 C17 Na2 137.3(3) . . ?
Na1 C17 Na2 91.14(12) . . ?
C23 C18 C17 118.5(4) . . ?
C23 C18 C19 120.2(4) . . ?
C17 C18 C19 121.2(4) . . ?
C21 C19 C22 110.4(4) . . ?
C21 C19 C18 111.1(4) . . ?
C22 C19 C18 109.3(4) . . ?
C21 C19 C20 106.6(4) . . ?
C22 C19 C20 106.8(4) . . ?
C18 C19 C20 112.5(4) . . ?
C18 C23 C24 123.9(4) . . ?
C29 C24 C23 116.6(4) . . ?
C29 C24 C25 123.6(4) . . ?
C23 C24 C25 119.8(4) . . ?
C26 C25 C28 110.6(4) . . ?
C26 C25 C24 112.5(4) . . ?
C28 C25 C24 109.7(4) . . ?
C26 C25 C27 107.8(4) . . ?
C28 C25 C27 107.4(4) . . ?
C24 C25 C27 108.8(4) . . ?
C24 C29 C16 122.8(4) . . ?
C43 C30 C31 119.7(4) . . ?
C43 C30 C1 120.5(3) . . ?
C31 C30 C1 119.8(3) . . ?
C43 C30 Na2 127.0(3) . . ?
C31 C30 Na2 64.5(2) . . ?
C1 C30 Na2 81.0(2) . . ?
O3 C31 C30 119.3(3) . . ?
O3 C31 C32 122.8(4) . . ?
C30 C31 C32 117.8(4) . . ?
O3 C31 Na2 62.12(19) . . ?
C30 C31 Na2 86.6(2) . . ?
C32 C31 Na2 120.1(3) . . ?
C37 C32 C31 118.8(4) . . ?
C37 C32 C33 120.2(4) . . ?
C31 C32 C33 121.0(4) . . ?
C35 C33 C36 110.6(4) . . ?
C35 C33 C34 106.8(4) . . ?
C36 C33 C34 106.5(4) . . ?
C35 C33 C32 111.5(4) . . ?
C36 C33 C32 108.8(4) . . ?
C34 C33 C32 112.6(4) . . ?
C38 C37 C32 123.8(4) . . ?
C43 C38 C37 116.6(4) . . ?
C43 C38 C39 120.4(4) . . ?
C37 C38 C39 123.0(4) . . ?
C40 C39 C42 108.3(4) . . ?
C40 C39 C38 112.3(4) . . ?
C42 C39 C38 110.0(4) . . ?
C40 C39 C41 108.1(4) . . ?
C42 C39 C41 109.3(4) . . ?
C38 C39 C41 108.8(4) . . ?
C38 C43 C30 123.3(4) . . ?
C101 O101 Na1 129.1(3) . . ?
O101 C101 C102 124.7(5) . . ?
C107 C102 C101 119.0(4) . . ?
C107 C102 C103 120.2(4) . . ?
C101 C102 C103 120.1(4) . . ?
C108 C103 C109 108.6(5) . . ?
C108 C103 C102 107.7(4) . . ?
C109 C103 C102 113.3(4) . . ?
C108 C103 C104 110.8(4) . . ?
C109 C103 C104 107.2(4) . . ?
C102 C103 C104 109.2(4) . . ?
C105 C104 C103 113.6(5) . . ?
C106 C105 C104 119.6(5) . . ?
C105 C106 C107 121.5(5) . . ?
C102 C107 C106 119.9(5) . . ?
C102 C107 C110 126.1(5) . . ?
C106 C107 C110 114.0(5) . . ?
C201 O201 Na2 123.2(3) . . ?
O201 C201 C202 126.3(5) . . ?
O201 C201 Na2 37.6(2) . . ?
C202 C201 Na2 162.7(4) . . ?
C207 C202 C201 119.5(4) . . ?
C207 C202 C203 120.7(4) . . ?
C201 C202 C203 119.3(4) . . ?
C208 C203 C209 109.4(4) . . ?
C208 C203 C204 111.1(4) . . ?
C209 C203 C204 106.3(4) . . ?
C208 C203 C202 107.2(4) . . ?
C209 C203 C202 113.7(4) . . ?
C204 C203 C202 109.3(4) . . ?
C205 C204 C203 114.3(5) . . ?
C206 C205 C204 120.2(5) . . ?
C205 C206 C207 122.1(5) . . ?
C202 C207 C206 120.1(5) . . ?
C202 C207 C210 125.1(5) . . ?
C206 C207 C210 114.8(5) . . ?
C301 O301 Na3 121.2(3) . . ?
O301 C301 C302 125.9(5) . . ?
O301 C301 Na3 39.1(2) . . ?
C302 C301 Na3 164.9(4) . . ?
C307 C302 C301 119.2(5) . . ?
C307 C302 C303 120.6(4) . . ?
C301 C302 C303 119.8(4) . . ?
C302 C303 C304 109.4(4) . . ?
C302 C303 C309 113.2(4) . . ?
C304 C303 C309 106.5(4) . . ?
C302 C303 C308 108.1(4) . . ?
C304 C303 C308 110.7(4) . . ?
C309 C303 C308 108.9(4) . . ?
C305 C304 C303 113.6(5) . . ?
C306 C305 C304 120.1(5) . . ?
C305 C306 C307 121.9(5) . . ?
C302 C307 C306 119.4(5) . . ?
C302 C307 C310 125.9(5) . . ?
C306 C307 C310 114.7(5) . . ?
C401 O401 C403 122.1(10) . . ?
O401 C401 C402 124.8(14) . . ?
C404 C403 O401 119.1(9) . . ?

loop_
_geom_bond_atom_site_label_1
_geom_bond_atom_site_label_2
_geom_bond_distance
_geom_bond_site_symmetry_2
_geom_bond_publ_flag
Na1 O101 2.250(4) . ?
Na1 O3 2.270(3) 3_565 ?
Na1 O1 2.282(3) . ?
Na1 O2 2.391(3) . ?
Na1 C17 2.673(4) . ?
Na1 C16 2.994(4) . ?
Na1 Na2 3.026(2) 3_565 ?
Na1 Na3 3.084(2) 3_565 ?
Na1 Na3 4.147(2) . ?
Na1 Na2 4.151(2) . ?
Na2 O1 2.249(3) 3_565 ?
Na2 O201 2.256(4) . ?
Na2 O2 2.300(3) . ?
Na2 O3 2.356(3) . ?
Na2 C31 2.663(4) . ?
Na2 C30 2.945(4) . ?
Na2 Na1 3.026(2) 3_565 ?
Na2 Na3 3.089(2) 3_565 ?
Na2 C201 3.097(6) . ?
Na2 C1 3.100(4) . ?
Na2 C17 3.124(4) . ?
Na2 Na3 4.049(2) . ?
Na3 O2 2.231(3) 3_565 ?
Na3 O301 2.271(4) . ?
Na3 O3 2.303(3) . ?
Na3 O1 2.392(3) . ?
Na3 C3 2.649(4) . ?
Na3 C2 2.929(4) . ?
Na3 C301 3.077(6) . ?
Na3 Na1 3.084(2) 3_565 ?
Na3 Na2 3.089(2) 3_565 ?
Na3 C1 3.114(4) . ?
O1 C3 1.336(5) . ?
O1 Na2 2.249(3) 3_565 ?
O3 C31 1.335(5) . ?
O3 Na1 2.270(3) 3_565 ?
O2 C17 1.336(5) . ?
O2 Na3 2.231(3) 3_565 ?
C1 C16 1.528(5) . ?
C1 C30 1.533(5) . ?
C1 C2 1.534(5) . ?
C2 C15 1.392(6) . ?
C2 C3 1.418(6) . ?
C3 C4 1.430(5) . ?
C4 C9 1.388(6) . ?
C4 C5 1.542(6) . ?
C5 C8 1.531(6) . ?
C5 C6 1.536(6) . ?
C5 C7 1.548(6) . ?
C9 C10 1.393(6) . ?
C10 C15 1.380(5) . ?
C10 C11 1.541(6) . ?
C11 C14 1.515(6) . ?
C11 C13 1.521(6) . ?
C11 C12 1.531(6) . ?
C16 C29 1.395(6) . ?
C16 C17 1.419(6) . ?
C17 C18 1.437(6) . ?
C18 C23 1.387(6) . ?
C18 C19 1.536(6) . ?
C19 C21 1.534(6) . ?
C19 C22 1.534(6) . ?
C19 C20 1.542(6) . ?
C23 C24 1.403(6) . ?
C24 C29 1.377(6) . ?
C24 C25 1.533(6) . ?
C25 C26 1.491(7) . ?
C25 C28 1.524(7) . ?
C25 C27 1.553(7) . ?
C30 C43 1.400(6) . ?
C30 C31 1.424(5) . ?
C31 C32 1.430(6) . ?
C32 C37 1.402(6) . ?
C32 C33 1.539(6) . ?
C33 C35 1.534(7) . ?
C33 C36 1.536(7) . ?
C33 C34 1.537(6) . ?
C37 C38 1.391(6) . ?
C38 C43 1.377(6) . ?
C38 C39 1.543(6) . ?
C39 C40 1.527(7) . ?
C39 C42 1.527(6) . ?
C39 C41 1.545(7) . ?
O101 C101 1.227(6) . ?
C101 C102 1.457(7) . ?
C102 C107 1.346(7) . ?
C102 C103 1.536(6) . ?
C103 C108 1.529(7) . ?
C103 C109 1.534(7) . ?
C103 C104 1.537(7) . ?
C104 C105 1.482(8) . ?
C105 C106 1.324(7) . ?
C106 C107 1.472(7) . ?
C107 C110 1.511(7) . ?
O201 C201 1.219(6) . ?
C201 C202 1.467(7) . ?
C202 C207 1.355(7) . ?
C202 C203 1.541(6) . ?
C203 C208 1.513(7) . ?
C203 C209 1.531(7) . ?
C203 C204 1.538(7) . ?
C204 C205 1.478(8) . ?
C205 C206 1.326(7) . ?
C206 C207 1.437(7) . ?
C207 C210 1.523(7) . ?
O301 C301 1.210(6) . ?
C301 C302 1.468(7) . ?
C302 C307 1.358(7) . ?
C302 C303 1.526(6) . ?
C303 C304 1.527(7) . ?
C303 C309 1.531(7) . ?
C303 C308 1.541(7) . ?
C304 C305 1.494(8) . ?
C305 C306 1.303(8) . ?
C306 C307 1.454(7) . ?
C307 C310 1.515(7) . ?
O401 C401 1.353(17) . ?
O401 C403 1.384(13) . ?
C401 C402 1.38(2) . ?
C403 C404 1.363(15) . ?

_journal_paper_doi 10.1021/ic991309q
